data_2240524
loop_
_publ_author_name
'Alshawi, Jasim'
'Yousif, Muoayed'
'Timco, Gregore'
'Vitorica Yrezabal, Inigo J.'
'Winpenny, Richard'
'Al-Jeboori, Mohamad J.'

_publ_section_title
;
 Crystal structure of diethyl
 3,3'-{2,2'-(1<i>E</i>)-[1,4-phenylenebis(azan-1-yl-1-ylidene)]bis(methan-1-yl-1-ylidene)bis(1<i>H</i>-pyrrole-2,1-diyl)}dipropanoate
;
_journal_coeditor_code HB7371
_journal_issue 4
_journal_name_full 'Acta Crystallographica Section E'
_journal_page_first o259
_journal_page_last o260
_journal_paper_doi 10.1107/S2056989015005113
_journal_volume 71
_journal_year 2015
_chemical_formula_iupac 'C26 H30 N4 O4'
_chemical_formula_moiety 'C26 H30 N4 O4'
_chemical_formula_sum 'C26 H30 N4 O4'
_chemical_formula_weight 462.54
_chemical_name_systematic
'Diethyl 3,3'-{2,2'-(1<i>E</i>)-[1,4-phenylenebis(azan-1-yl-1-ylidene)]bis(methan-1-yl-1-ylidene)bis(1<i>H</i>-pyrrole-2,1-diyl)}dipropanoate'
_space_group_crystal_system monoclinic
_space_group_IT_number 15
_space_group_name_Hall '-C 2yc'
_space_group_name_H-M_alt 'C 1 2/c 1'
_symmetry_space_group_name_Hall '-C 2yc'
_symmetry_space_group_name_H-M 'C 1 2/c 1'
_atom_sites_solution_hydrogens geom
_atom_sites_solution_primary direct
_audit_creation_method
;
Olex2 1.2
(compiled 2014.05.21 svn.r2940 for OlexSys, GUI svn.r4846)
;
_cell_angle_alpha 90
_cell_angle_beta 94.395(5)
_cell_angle_gamma 90
_cell_formula_units_Z 4
_cell_length_a 21.6153(10)
_cell_length_b 8.1227(4)
_cell_length_c 13.9404(8)
_cell_measurement_reflns_used 1750
_cell_measurement_temperature 150.04(11)
_cell_measurement_theta_max 27.5070
_cell_measurement_theta_min 3.7650
_cell_volume 2440.4(2)
_computing_cell_refinement
;
CrysAlis PRO (Agilent, 2013)
;
_computing_data_collection
;
CrysAlis PRO (Agilent, 2013)
;
_computing_data_reduction
;
CrysAlis PRO (Agilent, 2013)
;
_computing_molecular_graphics
;
OLEX2 (Dolomanov <i>et al.</i>,  2009)
;
_computing_publication_material
;
OLEX2 (Dolomanov <i>et al.</i>,  2009)
;
_computing_structure_refinement
;
SHELXL2014 (Sheldrick, 2015)
;
_computing_structure_solution
;
SHELXS97 (Sheldrick, 2008)
;
_diffrn_ambient_temperature 150.04(11)
_diffrn_detector_area_resol_mean 10.3705
_diffrn_measured_fraction_theta_full 0.997
_diffrn_measured_fraction_theta_max 0.853
_diffrn_measurement_device_type 'Agilent SuperNova (Single source at offset, Atlas)'
_diffrn_measurement_method '\w scans'
_diffrn_radiation_monochromator mirror
_diffrn_radiation_type MoK\a
_diffrn_radiation_wavelength 0.71073
_diffrn_reflns_av_R_equivalents 0.0626
_diffrn_reflns_limit_h_max 29
_diffrn_reflns_limit_h_min -18
_diffrn_reflns_limit_k_max 7
_diffrn_reflns_limit_k_min -10
_diffrn_reflns_limit_l_max 18
_diffrn_reflns_limit_l_min -19
_diffrn_reflns_number 6592
_diffrn_reflns_theta_full 25.242
_diffrn_reflns_theta_max 29.509
_diffrn_reflns_theta_min 2.931
_exptl_absorpt_coefficient_mu 0.086
_exptl_absorpt_correction_T_max 1.00000
_exptl_absorpt_correction_T_min 0.61270
_exptl_absorpt_correction_type multi-scan
_exptl_absorpt_process_details
;
(CrysAlis PRO; Agilent, 2013)
;
_exptl_crystal_colour 'clear light colourless'
_exptl_crystal_density_diffrn 1.259
_exptl_crystal_description block
_exptl_crystal_F_000 984
_exptl_crystal_size_max 0.4
_exptl_crystal_size_mid 0.3
_exptl_crystal_size_min 0.3
_refine_diff_density_max 0.221
_refine_diff_density_min -0.264
_refine_ls_extinction_method none
_refine_ls_goodness_of_fit_ref 1.100
_refine_ls_hydrogen_treatment constr
_refine_ls_matrix_type full
_refine_ls_number_parameters 155
_refine_ls_number_reflns 2900
_refine_ls_number_restraints 0
_refine_ls_restrained_S_all 1.100
_refine_ls_R_factor_all 0.1121
_refine_ls_R_factor_gt 0.0548
_refine_ls_shift/su_max 0.000
_refine_ls_shift/su_mean 0.000
_refine_ls_structure_factor_coef Fsqd
_refine_ls_weighting_details 'w=1/[\s^2^(Fo^2^)+(0.0338P)^2^+0.0686P] where P=(Fo^2^+2Fc^2^)/3'
_refine_ls_weighting_scheme calc
_refine_ls_wR_factor_gt 0.1012
_refine_ls_wR_factor_ref 0.1382
_reflns_number_gt 1697
_reflns_number_total 2900
_reflns_threshold_expression 'I > 2\s(I)'
_cod_data_source_file hb7371sup1.cf
_cod_data_source_block I
_cod_depositor_comments
;

2019-10-02
Z value and formula fixed to values more according to usual
chemical conventions.                 miguel
;
_cod_original_formula_sum 'C13 H15 N2 O2'
_cod_original_formula_weight 231.27
_cod_original_formula_moiety 'C13 H15 N2 O2'
_cod_original_formula_iupac 'C13 H15 N2 O2'
_cod_original_formula_units_Z 8
_cod_database_code 2240524
_cod_database_fobs_code 2240524
_shelx_space_group_comment
;
The symmetry employed for this shelxl refinement is uniquely defined
by the following loop, which should always be used as a source of
symmetry information in preference to the above space-group names.
They are only intended as comments.
;
_shelxl_version_number 2014/6

loop_
_space_group_symop_operation_xyz
'x, y, z'
'-x, y, -z+1/2'
'x+1/2, y+1/2, z'
'-x+1/2, y+1/2, -z+1/2'
'-x, -y, -z'
'x, -y, z-1/2'
'-x+1/2, -y+1/2, -z'
'x+1/2, -y+1/2, z-1/2'

loop_
_atom_site_type_symbol
_atom_site_label
_atom_site_fract_x
_atom_site_fract_y
_atom_site_fract_z
_atom_site_U_iso_or_equiv
_atom_site_adp_type
_atom_site_calc_flag
_atom_site_occupancy
O O14 0.34059(6) 0.02364(17) 0.24674(10) 0.0286(4) Uani d 1
N N1 0.45878(7) 0.29578(19) 0.01458(12) 0.0225(4) Uani d 1
O O17 0.41066(7) 0.2126(2) 0.29870(11) 0.0385(4) Uani d 1
N N7 0.34834(7) 0.5212(2) 0.01854(13) 0.0231(4) Uani d 1
C C13 0.38269(9) 0.1407(2) 0.23355(16) 0.0240(5) Uani d 1
C C6 0.37626(9) 0.4878(2) -0.05699(16) 0.0233(5) Uani d 1
H H6 0.3615 0.5387 -0.1140 0.028 Uiso calc 1
C C5 0.42829(9) 0.3787(2) -0.06151(16) 0.0227(5) Uani d 1
C C8 0.29823(9) 0.6351(2) 0.00733(15) 0.0213(5) Uani d 1
C C9 0.29548(9) 0.7593(2) 0.07499(16) 0.0242(5) Uani d 1
H H9 0.3258 0.7654 0.1260 0.029 Uiso calc 1
C C2 0.50726(9) 0.2115(3) -0.01898(17) 0.0285(5) Uani d 1
H H2 0.5353 0.1466 0.0181 0.034 Uiso calc 1
C C11 0.44300(9) 0.2904(3) 0.11490(15) 0.0248(5) Uani d 1
H H11A 0.4308 0.3996 0.1345 0.030 Uiso calc 1
H H11B 0.4794 0.2581 0.1556 0.030 Uiso calc 1
C C12 0.39047(9) 0.1701(3) 0.12900(15) 0.0247(5) Uani d 1
H H12A 0.3521 0.2135 0.0983 0.030 Uiso calc 1
H H12B 0.3991 0.0663 0.0983 0.030 Uiso calc 1
C C15 0.33162(10) -0.0179(3) 0.34693(16) 0.0307(6) Uani d 1
H H15A 0.3205 0.0796 0.3820 0.037 Uiso calc 1
H H15B 0.3694 -0.0636 0.3782 0.037 Uiso calc 1
C C10 0.25193(9) 0.6253(2) -0.06747(16) 0.0244(5) Uani d 1
H H10 0.2528 0.5411 -0.1126 0.029 Uiso calc 1
C C4 0.45880(9) 0.3440(3) -0.14264(17) 0.0283(5) Uani d 1
H H4 0.4484 0.3843 -0.2042 0.034 Uiso calc 1
C C3 0.50810(10) 0.2377(3) -0.11602(17) 0.0318(6) Uani d 1
H H3 0.5361 0.1933 -0.1564 0.038 Uiso calc 1
C C16 0.28000(11) -0.1429(3) 0.34458(18) 0.0412(6) Uani d 1
H H16A 0.2913 -0.2375 0.3085 0.062 Uiso calc 1
H H16B 0.2427 -0.0953 0.3147 0.062 Uiso calc 1
H H16C 0.2731 -0.1756 0.4091 0.062 Uiso calc 1

loop_
_atom_site_aniso_label
_atom_site_aniso_U_11
_atom_site_aniso_U_22
_atom_site_aniso_U_33
_atom_site_aniso_U_12
_atom_site_aniso_U_13
_atom_site_aniso_U_23
O14 0.0361(8) 0.0298(9) 0.0205(9) -0.0087(7) 0.0052(7) -0.0004(7)
N1 0.0217(9) 0.0226(10) 0.0236(10) 0.0014(7) 0.0051(8) 0.0034(8)
O17 0.0397(9) 0.0498(11) 0.0266(10) -0.0165(8) 0.0054(8) -0.0087(8)
N7 0.0234(9) 0.0209(9) 0.0255(10) 0.0023(7) 0.0057(8) -0.0010(8)
C13 0.0213(11) 0.0228(11) 0.0283(13) -0.0002(9) 0.0032(10) -0.0042(10)
C6 0.0258(11) 0.0184(11) 0.0260(12) -0.0029(8) 0.0042(10) 0.0040(10)
C5 0.0241(10) 0.0189(11) 0.0257(12) 0.0002(8) 0.0064(9) 0.0021(10)
C8 0.0212(10) 0.0192(11) 0.0242(12) 0.0008(8) 0.0071(9) 0.0028(10)
C9 0.0209(10) 0.0260(12) 0.0255(12) -0.0006(9) 0.0005(9) -0.0031(10)
C2 0.0236(11) 0.0255(12) 0.0375(14) 0.0074(9) 0.0106(10) 0.0027(11)
C11 0.0236(10) 0.0270(12) 0.0239(12) 0.0000(9) 0.0019(9) 0.0010(10)
C12 0.0262(11) 0.0254(12) 0.0226(12) 0.0010(9) 0.0023(9) -0.0028(10)
C15 0.0414(13) 0.0290(13) 0.0230(13) -0.0002(10) 0.0102(11) 0.0002(11)
C10 0.0260(11) 0.0219(11) 0.0257(13) 0.0001(9) 0.0040(10) -0.0070(10)
C4 0.0323(12) 0.0261(12) 0.0275(13) 0.0012(9) 0.0099(10) 0.0063(11)
C3 0.0330(12) 0.0293(13) 0.0351(15) 0.0075(10) 0.0153(11) 0.0018(11)
C16 0.0551(16) 0.0357(14) 0.0347(15) -0.0100(11) 0.0152(13) 0.0024(12)

loop_
_atom_type_symbol
_atom_type_description
_atom_type_scat_dispersion_real
_atom_type_scat_dispersion_imag
_atom_type_scat_source
C C 0.0033 0.0016 'International Tables Vol C Tables 4.2.6.8 and 6.1.1.4'
H H 0.0000 0.0000 'International Tables Vol C Tables 4.2.6.8 and 6.1.1.4'
N N 0.0061 0.0033 'International Tables Vol C Tables 4.2.6.8 and 6.1.1.4'
O O 0.0106 0.0060 'International Tables Vol C Tables 4.2.6.8 and 6.1.1.4'

loop_
_geom_angle_atom_site_label_1
_geom_angle_atom_site_label_2
_geom_angle_atom_site_label_3
_geom_angle_site_symmetry_1
_geom_angle_site_symmetry_3
_geom_angle
C13 O14 C15 . . 115.83(16)
C5 N1 C11 . . 127.98(16)
C2 N1 C5 . . 108.38(18)
C2 N1 C11 . . 123.62(18)
C6 N7 C8 . . 116.70(18)
O14 C13 C12 . . 112.02(18)
O17 C13 O14 . . 123.3(2)
O17 C13 C12 . . 124.69(18)
N7 C6 H6 . . 117.1
N7 C6 C5 . . 125.9(2)
C5 C6 H6 . . 117.1
N1 C5 C6 . . 126.61(19)
N1 C5 C4 . . 107.45(17)
C4 C5 C6 . . 125.9(2)
C9 C8 N7 . . 118.06(19)
C9 C8 C10 . . 119.07(18)
C10 C8 N7 . . 122.86(18)
C8 C9 H9 . . 119.6
C8 C9 C10 . 7_565 120.71(19)
C10 C9 H9 7_565 . 119.6
N1 C2 H2 . . 125.4
N1 C2 C3 . . 109.23(19)
C3 C2 H2 . . 125.4
N1 C11 H11A . . 109.2
N1 C11 H11B . . 109.2
N1 C11 C12 . . 111.88(17)
H11A C11 H11B . . 107.9
C12 C11 H11A . . 109.2
C12 C11 H11B . . 109.2
C13 C12 C11 . . 111.61(17)
C13 C12 H12A . . 109.3
C13 C12 H12B . . 109.3
C11 C12 H12A . . 109.3
C11 C12 H12B . . 109.3
H12A C12 H12B . . 108.0
O14 C15 H15A . . 110.4
O14 C15 H15B . . 110.4
O14 C15 C16 . . 106.64(18)
H15A C15 H15B . . 108.6
C16 C15 H15A . . 110.4
C16 C15 H15B . . 110.4
C8 C10 H10 . . 119.9
C9 C10 C8 7_565 . 120.20(18)
C9 C10 H10 7_565 . 119.9
C5 C4 H4 . . 126.0
C5 C4 C3 . . 108.1(2)
C3 C4 H4 . . 126.0
C2 C3 C4 . . 106.86(18)
C2 C3 H3 . . 126.6
C4 C3 H3 . . 126.6
C15 C16 H16A . . 109.5
C15 C16 H16B . . 109.5
C15 C16 H16C . . 109.5
H16A C16 H16B . . 109.5
H16A C16 H16C . . 109.5
H16B C16 H16C . . 109.5

loop_
_geom_bond_atom_site_label_1
_geom_bond_atom_site_label_2
_geom_bond_site_symmetry_2
_geom_bond_distance
O14 C13 . 1.338(2)
O14 C15 . 1.464(2)
N1 C5 . 1.381(3)
N1 C2 . 1.364(2)
N1 C11 . 1.465(3)
O17 C13 . 1.203(2)
N7 C6 . 1.282(2)
N7 C8 . 1.424(2)
C13 C12 . 1.499(3)
C6 H6 . 0.9300
C6 C5 . 1.437(3)
C5 C4 . 1.381(3)
C8 C9 . 1.386(3)
C8 C10 . 1.391(3)
C9 H9 . 0.9300
C9 C10 7_565 1.387(3)
C2 H2 . 0.9300
C2 C3 . 1.371(3)
C11 H11A . 0.9700
C11 H11B . 0.9700
C11 C12 . 1.522(3)
C12 H12A . 0.9700
C12 H12B . 0.9700
C15 H15A . 0.9700
C15 H15B . 0.9700
C15 C16 . 1.507(3)
C10 C9 7_565 1.387(3)
C10 H10 . 0.9300
C4 H4 . 0.9300
C4 C3 . 1.399(3)
C3 H3 . 0.9300
C16 H16A . 0.9600
C16 H16B . 0.9600
C16 H16C . 0.9600

loop_
_geom_torsion_atom_site_label_1
_geom_torsion_atom_site_label_2
_geom_torsion_atom_site_label_3
_geom_torsion_atom_site_label_4
_geom_torsion_site_symmetry_4
_geom_torsion
O14 C13 C12 C11 . -174.17(16)
N1 C5 C4 C3 . 0.5(2)
N1 C2 C3 C4 . 0.9(2)
N1 C11 C12 C13 . 169.07(17)
O17 C13 C12 C11 . 5.8(3)
N7 C6 C5 N1 . -2.6(3)
N7 C6 C5 C4 . -179.3(2)
N7 C8 C9 C10 7_565 179.47(17)
N7 C8 C10 C9 7_565 -179.52(18)
C13 O14 C15 C16 . 176.56(17)
C6 N7 C8 C9 . -134.2(2)
C6 N7 C8 C10 . 46.7(3)
C6 C5 C4 C3 . 177.72(19)
C5 N1 C2 C3 . -0.6(2)
C5 N1 C11 C12 . 79.5(2)
C5 C4 C3 C2 . -0.8(2)
C8 N7 C6 C5 . 179.01(17)
C9 C8 C10 C9 7_565 1.3(3)
C2 N1 C5 C6 . -177.15(19)
C2 N1 C5 C4 . 0.0(2)
C2 N1 C11 C12 . -98.6(2)
C11 N1 C5 C6 . 4.5(3)
C11 N1 C5 C4 . -178.28(18)
C11 N1 C2 C3 . 177.83(18)
C15 O14 C13 O17 . -2.2(3)
C15 O14 C13 C12 . 177.75(16)
C10 C8 C9 C10 7_565 -1.4(3)
